data_4026902
loop_
_publ_author_name
'Sara H. Kyne'
'Jonathan A. L. Miles'
'Jonathan M. Percy'
'Kuldip Singh'

_publ_section_title
;
 Executing and Rationalizing the Synthesis of a Difluorinated Analogue of
 a Ring-Expanded Calystegine B2
;
_journal_name_full 'Journal of Organic Chemistry'
_journal_page_first 991
_journal_page_last 998
_journal_paper_doi 10.1021/jo2022845
_journal_volume 77
_journal_year 2012
_chemical_formula_moiety 'C15 H19 F2 N O3'
_chemical_formula_sum 'C15 H19 F2 N O3'
_chemical_formula_weight 299.31
_chemical_name_systematic
; 
 ? 
;
_space_group_IT_number 56
_symmetry_cell_setting orthorhombic
_symmetry_space_group_name_Hall '-P 2ab 2ac'
_symmetry_space_group_name_H-M 'P c c n'
_atom_sites_solution_hydrogens geom
_atom_sites_solution_primary direct
_atom_sites_solution_secondary difmap
_audit_creation_method SHELXL-97
_cell_angle_alpha 90.00
_cell_angle_beta 90.00
_cell_angle_gamma 90.00
_cell_formula_units_Z 8
_cell_length_a 11.428(3)
_cell_length_b 24.352(6)
_cell_length_c 10.474(2)
_cell_measurement_reflns_used 870
_cell_measurement_temperature 150(2)
_cell_measurement_theta_max 24.25
_cell_measurement_theta_min 2.77
_cell_volume 2914.9(12)
_computing_cell_refinement 'Bruker SMART'
_computing_data_collection 'Bruker SMART'
_computing_data_reduction 'Bruker SHELXTL'
_computing_molecular_graphics 'Bruker SHELXTL'
_computing_publication_material 'Bruker SHELXTL'
_computing_structure_refinement 'SHELXL-97 (Sheldrick, 1997)'
_computing_structure_solution 'SHELXS-97 (Sheldrick, 1990)'
_diffrn_ambient_temperature 150(2)
_diffrn_measured_fraction_theta_full 1.000
_diffrn_measured_fraction_theta_max 1.000
_diffrn_measurement_device_type 'CCD area detector'
_diffrn_measurement_method 'phi and omega scans'
_diffrn_radiation_monochromator graphite
_diffrn_radiation_source 'fine-focus sealed tube'
_diffrn_radiation_type MoK\a
_diffrn_radiation_wavelength 0.71073
_diffrn_reflns_av_R_equivalents 0.0528
_diffrn_reflns_av_sigmaI/netI 0.0474
_diffrn_reflns_limit_h_max 13
_diffrn_reflns_limit_h_min -13
_diffrn_reflns_limit_k_max 28
_diffrn_reflns_limit_k_min -28
_diffrn_reflns_limit_l_max 12
_diffrn_reflns_limit_l_min -12
_diffrn_reflns_number 19696
_diffrn_reflns_theta_full 25.00
_diffrn_reflns_theta_max 25.00
_diffrn_reflns_theta_min 1.67
_exptl_absorpt_coefficient_mu 0.111
_exptl_absorpt_correction_T_max 0.981
_exptl_absorpt_correction_T_min 0.792
_exptl_absorpt_correction_type multi-scan
_exptl_absorpt_process_details
;
absorption correction based on 8492 reflections (SADABS); Rint 0.052 
before correction and 0.036 after.
;
_exptl_crystal_colour colourless
_exptl_crystal_density_diffrn 1.364
_exptl_crystal_description plate
_exptl_crystal_F_000 1264
_exptl_crystal_size_max 0.33
_exptl_crystal_size_mid 0.20
_exptl_crystal_size_min 0.10
_refine_diff_density_max 0.577
_refine_diff_density_min -0.247
_refine_diff_density_rms 0.072
_refine_ls_extinction_method none
_refine_ls_goodness_of_fit_ref 1.149
_refine_ls_hydrogen_treatment mixed
_refine_ls_matrix_type full
_refine_ls_number_parameters 202
_refine_ls_number_reflns 2576
_refine_ls_number_restraints 0
_refine_ls_restrained_S_all 1.149
_refine_ls_R_factor_all 0.0658
_refine_ls_R_factor_gt 0.0498
_refine_ls_shift/su_max 0.000
_refine_ls_shift/su_mean 0.000
_refine_ls_structure_factor_coef Fsqd
_refine_ls_weighting_details 'calc w=1/[\s^2^(Fo^2^)+(0.0561P)^2^+0.9465P] where P=(Fo^2^+2Fc^2^)/3'
_refine_ls_weighting_scheme calc
_refine_ls_wR_factor_gt 0.1134
_refine_ls_wR_factor_ref 0.1194
_reflns_number_gt 2233
_reflns_number_total 2576
_reflns_threshold_expression >2sigma(I)
_cod_data_source_file jo2022845_si_003_2.cif
_cod_data_source_block 13a
_cod_original_cell_volume 2915.0(12)
_cod_database_code 4026902

loop_
_symmetry_equiv_pos_as_xyz
'x, y, z'
'-x+1/2, -y+1/2, z'
'-x, y+1/2, -z+1/2'
'x+1/2, -y, -z+1/2'
'-x, -y, -z'
'x-1/2, y-1/2, -z'
'x, -y-1/2, z-1/2'
'-x-1/2, y, z-1/2'

loop_
_atom_site_label
_atom_site_type_symbol
_atom_site_fract_x
_atom_site_fract_y
_atom_site_fract_z
_atom_site_U_iso_or_equiv
_atom_site_adp_type
_atom_site_occupancy
_atom_site_symmetry_multiplicity
_atom_site_calc_flag
_atom_site_refinement_flags
F1 F 1.12653(9) 0.54295(5) 0.14552(10) 0.0245(3) Uani 1 1 d .
F2 F 1.10207(10) 0.63133(5) 0.16281(11) 0.0289(3) Uani 1 1 d .
N1 N 0.88462(14) 0.52827(7) 0.09372(15) 0.0189(4) Uani 1 1 d .
H1 H 0.8315(19) 0.5244(8) 0.033(2) 0.024(6) Uiso 1 1 d .
O1 O 1.00129(12) 0.57733(7) -0.04978(12) 0.0224(3) Uani 1 1 d .
H1A H 1.031(2) 0.5444(11) -0.057(2) 0.039(7) Uiso 1 1 d .
O2 O 1.10191(12) 0.55756(6) 0.39211(13) 0.0230(3) Uani 1 1 d .
O3 O 0.86078(13) 0.52943(7) 0.44340(13) 0.0269(4) Uani 1 1 d .
H3 H 0.889(2) 0.5032(11) 0.493(3) 0.053(8) Uiso 1 1 d .
C1 C 0.94818(17) 0.57942(8) 0.07082(18) 0.0192(4) Uani 1 1 d .
C2 C 1.04443(17) 0.58221(8) 0.17442(19) 0.0193(4) Uani 1 1 d .
C3 C 1.00628(17) 0.57356(8) 0.31318(18) 0.0188(4) Uani 1 1 d .
H3A H 0.9715 0.6083 0.3469 0.023 Uiso 1 1 calc R
C4 C 0.91624(17) 0.52768(8) 0.32172(17) 0.0199(4) Uani 1 1 d .
H4 H 0.9582 0.4918 0.3139 0.024 Uiso 1 1 calc R
C5 C 0.82281(17) 0.53030(8) 0.21757(18) 0.0209(5) Uani 1 1 d .
H5 H 0.7754 0.4959 0.2243 0.025 Uiso 1 1 calc R
C6 C 0.73728(18) 0.57845(9) 0.22540(19) 0.0267(5) Uani 1 1 d .
H6A H 0.6710 0.5713 0.1668 0.032 Uiso 1 1 calc R
H6B H 0.7055 0.5804 0.3132 0.032 Uiso 1 1 calc R
C7 C 0.79170(18) 0.63391(9) 0.19157(19) 0.0277(5) Uani 1 1 d .
H7A H 0.8397 0.6470 0.2641 0.033 Uiso 1 1 calc R
H7B H 0.7288 0.6611 0.1765 0.033 Uiso 1 1 calc R
C8 C 0.86845(18) 0.62956(9) 0.07222(19) 0.0247(5) Uani 1 1 d .
H8A H 0.8173 0.6283 -0.0040 0.030 Uiso 1 1 calc R
H8B H 0.9173 0.6630 0.0658 0.030 Uiso 1 1 calc R
C9 C 1.18437(18) 0.60021(9) 0.4261(2) 0.0258(5) Uani 1 1 d .
H9A H 1.2170 0.6163 0.3470 0.031 Uiso 1 1 calc R
H9B H 1.2499 0.5835 0.4743 0.031 Uiso 1 1 calc R
C10 C 1.13176(17) 0.64533(9) 0.50505(19) 0.0242(5) Uani 1 1 d .
C11 C 1.1303(2) 0.69866(10) 0.4617(2) 0.0370(6) Uani 1 1 d .
H11 H 1.1609 0.7069 0.3796 0.044 Uiso 1 1 calc R
C12 C 1.0849(3) 0.74037(10) 0.5363(3) 0.0478(7) Uani 1 1 d .
H12 H 1.0854 0.7771 0.5059 0.057 Uiso 1 1 calc R
C13 C 1.0390(2) 0.72872(10) 0.6545(2) 0.0422(6) Uani 1 1 d .
H13 H 1.0072 0.7574 0.7053 0.051 Uiso 1 1 calc R
C14 C 1.0391(2) 0.67560(10) 0.6996(2) 0.0372(6) Uani 1 1 d .
H14 H 1.0070 0.6674 0.7811 0.045 Uiso 1 1 calc R
C15 C 1.0862(2) 0.63425(9) 0.6251(2) 0.0328(5) Uani 1 1 d .
H15 H 1.0875 0.5977 0.6567 0.039 Uiso 1 1 calc R

loop_
_atom_site_aniso_label
_atom_site_aniso_U_11
_atom_site_aniso_U_22
_atom_site_aniso_U_33
_atom_site_aniso_U_23
_atom_site_aniso_U_13
_atom_site_aniso_U_12
F1 0.0170(6) 0.0367(7) 0.0200(6) -0.0009(5) 0.0003(5) 0.0061(5)
F2 0.0274(7) 0.0309(7) 0.0286(7) 0.0040(5) -0.0026(5) -0.0125(5)
N1 0.0146(8) 0.0273(10) 0.0146(8) -0.0032(7) -0.0004(7) -0.0030(7)
O1 0.0213(8) 0.0304(9) 0.0157(7) 0.0018(6) 0.0028(6) 0.0004(7)
O2 0.0224(8) 0.0261(8) 0.0203(7) -0.0010(6) -0.0073(6) 0.0025(6)
O3 0.0287(9) 0.0363(9) 0.0157(7) 0.0040(6) 0.0062(6) 0.0026(7)
C1 0.0164(10) 0.0249(11) 0.0165(10) 0.0004(8) 0.0014(8) -0.0001(8)
C2 0.0162(10) 0.0187(10) 0.0229(10) 0.0003(8) 0.0021(8) 0.0004(8)
C3 0.0171(10) 0.0225(10) 0.0169(10) -0.0014(8) -0.0049(8) 0.0036(8)
C4 0.0204(10) 0.0239(11) 0.0153(10) -0.0006(8) 0.0035(8) 0.0009(8)
C5 0.0170(10) 0.0290(11) 0.0167(10) -0.0032(8) 0.0039(8) -0.0050(8)
C6 0.0185(11) 0.0437(13) 0.0180(10) -0.0056(9) 0.0001(8) 0.0026(10)
C7 0.0227(11) 0.0352(12) 0.0251(11) -0.0057(10) -0.0053(9) 0.0111(9)
C8 0.0228(11) 0.0288(12) 0.0225(11) 0.0020(9) -0.0038(9) 0.0015(9)
C9 0.0189(11) 0.0317(12) 0.0267(11) -0.0033(9) -0.0076(9) 0.0014(9)
C10 0.0192(11) 0.0300(12) 0.0235(11) -0.0032(9) -0.0083(9) -0.0015(9)
C11 0.0459(15) 0.0349(13) 0.0300(13) 0.0014(10) 0.0020(11) 0.0013(11)
C12 0.0686(19) 0.0291(14) 0.0457(16) 0.0018(11) 0.0041(14) 0.0062(13)
C13 0.0475(15) 0.0375(14) 0.0415(15) -0.0136(12) 0.0005(12) 0.0091(12)
C14 0.0415(14) 0.0421(14) 0.0280(12) -0.0061(11) 0.0030(11) -0.0041(12)
C15 0.0405(14) 0.0287(12) 0.0292(12) -0.0011(10) -0.0045(10) -0.0043(10)

loop_
_atom_type_symbol
_atom_type_description
_atom_type_scat_dispersion_real
_atom_type_scat_dispersion_imag
_atom_type_scat_source
C C 0.0033 0.0016 'International Tables Vol C Tables 4.2.6.8 and 6.1.1.4'
H H 0.0000 0.0000 'International Tables Vol C Tables 4.2.6.8 and 6.1.1.4'
N N 0.0061 0.0033 'International Tables Vol C Tables 4.2.6.8 and 6.1.1.4'
O O 0.0106 0.0060 'International Tables Vol C Tables 4.2.6.8 and 6.1.1.4'
F F 0.0171 0.0103 'International Tables Vol C Tables 4.2.6.8 and 6.1.1.4'

loop_
_geom_angle_atom_site_label_1
_geom_angle_atom_site_label_2
_geom_angle_atom_site_label_3
_geom_angle
C1 N1 C5 110.68(15)
C1 N1 H1 108.4(14)
C5 N1 H1 107.6(14)
C1 O1 H1A 106.5(16)
C3 O2 C9 116.50(15)
C4 O3 H3 109.8(18)
O1 C1 N1 109.39(15)
O1 C1 C8 107.26(16)
N1 C1 C8 112.59(16)
O1 C1 C2 109.01(16)
N1 C1 C2 106.00(15)
C8 C1 C2 112.54(16)
F2 C2 F1 105.04(15)
F2 C2 C3 109.93(15)
F1 C2 C3 107.92(15)
F2 C2 C1 108.53(15)
F1 C2 C1 107.50(15)
C3 C2 C1 117.21(16)
O2 C3 C4 106.49(15)
O2 C3 C2 111.71(16)
C4 C3 C2 110.44(15)
O2 C3 H3A 109.4
C4 C3 H3A 109.4
C2 C3 H3A 109.4
O3 C4 C3 109.37(15)
O3 C4 C5 109.07(16)
C3 C4 C5 113.58(16)
O3 C4 H4 108.2
C3 C4 H4 108.2
C5 C4 H4 108.2
N1 C5 C4 106.93(15)
N1 C5 C6 112.23(16)
C4 C5 C6 116.15(16)
N1 C5 H5 107.0
C4 C5 H5 107.0
C6 C5 H5 107.0
C7 C6 C5 113.90(17)
C7 C6 H6A 108.8
C5 C6 H6A 108.8
C7 C6 H6B 108.8
C5 C6 H6B 108.8
H6A C6 H6B 107.7
C6 C7 C8 111.18(17)
C6 C7 H7A 109.4
C8 C7 H7A 109.4
C6 C7 H7B 109.4
C8 C7 H7B 109.4
H7A C7 H7B 108.0
C1 C8 C7 113.96(17)
C1 C8 H8A 108.8
C7 C8 H8A 108.8
C1 C8 H8B 108.8
C7 C8 H8B 108.8
H8A C8 H8B 107.7
O2 C9 C10 113.60(17)
O2 C9 H9A 108.8
C10 C9 H9A 108.8
O2 C9 H9B 108.8
C10 C9 H9B 108.8
H9A C9 H9B 107.7
C11 C10 C15 118.6(2)
C11 C10 C9 120.9(2)
C15 C10 C9 120.5(2)
C10 C11 C12 120.7(2)
C10 C11 H11 119.6
C12 C11 H11 119.6
C13 C12 C11 120.1(2)
C13 C12 H12 120.0
C11 C12 H12 120.0
C12 C13 C14 120.2(2)
C12 C13 H13 119.9
C14 C13 H13 119.9
C13 C14 C15 119.4(2)
C13 C14 H14 120.3
C15 C14 H14 120.3
C14 C15 C10 121.1(2)
C14 C15 H15 119.5
C10 C15 H15 119.5

loop_
_geom_bond_atom_site_label_1
_geom_bond_atom_site_label_2
_geom_bond_distance
F1 C2 1.373(2)
F2 C2 1.371(2)
N1 C1 1.462(3)
N1 C5 1.478(2)
N1 H1 0.88(2)
O1 C1 1.402(2)
O1 H1A 0.88(3)
O2 C3 1.425(2)
O2 C9 1.447(2)
O3 C4 1.424(2)
O3 H3 0.88(3)
C1 C8 1.523(3)
C1 C2 1.547(3)
C2 C3 1.532(3)
C3 C4 1.522(3)
C3 H3A 1.0000
C4 C5 1.528(3)
C4 H4 1.0000
C5 C6 1.529(3)
C5 H5 1.0000
C6 C7 1.528(3)
C6 H6A 0.9900
C6 H6B 0.9900
C7 C8 1.531(3)
C7 H7A 0.9900
C7 H7B 0.9900
C8 H8A 0.9900
C8 H8B 0.9900
C9 C10 1.501(3)
C9 H9A 0.9900
C9 H9B 0.9900
C10 C11 1.376(3)
C10 C15 1.388(3)
C11 C12 1.383(3)
C11 H11 0.9500
C12 C13 1.374(4)
C12 H12 0.9500
C13 C14 1.377(3)
C13 H13 0.9500
C14 C15 1.383(3)
C14 H14 0.9500
C15 H15 0.9500

loop_
_geom_hbond_atom_site_label_D
_geom_hbond_atom_site_label_H
_geom_hbond_atom_site_label_A
_geom_hbond_distance_DH
_geom_hbond_distance_HA
_geom_hbond_distance_DA
_geom_hbond_angle_DHA
_geom_hbond_site_symmetry_A
O1 H1A N1 0.88(3) 2.05(3) 2.920(2) 172(2) 5_765
N1 H1 F1 0.88(2) 2.54(2) 3.050(2) 117.9(17) 5_765
O3 H3 O2 0.88(3) 1.91(3) 2.764(2) 161(3) 5_766
N1 H1 O3 0.88(2) 2.39(2) 3.216(2) 155.4(18) 8_755

loop_
_geom_torsion_atom_site_label_1
_geom_torsion_atom_site_label_2
_geom_torsion_atom_site_label_3
_geom_torsion_atom_site_label_4
_geom_torsion
C5 N1 C1 O1 -177.22(15)
C5 N1 C1 C8 -58.1(2)
C5 N1 C1 C2 65.38(19)
O1 C1 C2 F2 66.34(19)
N1 C1 C2 F2 -176.01(14)
C8 C1 C2 F2 -52.5(2)
O1 C1 C2 F1 -46.8(2)
N1 C1 C2 F1 70.87(18)
C8 C1 C2 F1 -165.64(15)
O1 C1 C2 C3 -168.45(16)
N1 C1 C2 C3 -50.8(2)
C8 C1 C2 C3 72.7(2)
C9 O2 C3 C4 -164.36(15)
C9 O2 C3 C2 75.0(2)
F2 C2 C3 O2 -76.45(19)
F1 C2 C3 O2 37.6(2)
C1 C2 C3 O2 159.04(16)
F2 C2 C3 C4 165.22(15)
F1 C2 C3 C4 -80.73(18)
C1 C2 C3 C4 40.7(2)
O2 C3 C4 O3 73.04(19)
C2 C3 C4 O3 -165.50(15)
O2 C3 C4 C5 -164.87(15)
C2 C3 C4 C5 -43.4(2)
C1 N1 C5 C4 -70.60(19)
C1 N1 C5 C6 57.9(2)
O3 C4 C5 N1 -179.91(15)
C3 C4 C5 N1 57.8(2)
O3 C4 C5 C6 53.9(2)
C3 C4 C5 C6 -68.3(2)
N1 C5 C6 C7 -51.9(2)
C4 C5 C6 C7 71.5(2)
C5 C6 C7 C8 44.3(2)
O1 C1 C8 C7 172.70(16)
N1 C1 C8 C7 52.3(2)
C2 C1 C8 C7 -67.4(2)
C6 C7 C8 C1 -44.4(2)
C3 O2 C9 C10 63.5(2)
O2 C9 C10 C11 -119.1(2)
O2 C9 C10 C15 62.6(3)
C15 C10 C11 C12 0.3(3)
C9 C10 C11 C12 -178.1(2)
C10 C11 C12 C13 -0.9(4)
C11 C12 C13 C14 0.6(4)
C12 C13 C14 C15 0.4(4)
C13 C14 C15 C10 -1.0(4)
C11 C10 C15 C14 0.7(3)
C9 C10 C15 C14 179.0(2)
